data_4316781
loop_
_publ_author_name
'Yong Huang'
'Yueh-Hsuan Tsai'
'Wen-Chou Hung'
'Chieh-Shen Lin'
'Wei Wang'
'Jui-Hsien Huang'
'Saikat Dutta'
'Chu-Chieh Lin'

_publ_section_title
;
 Synthesis and Structural Studies of Lithium and Sodium Complexes with
 OOO-Tridentate Bis(phenolate) Ligands: Effective Catalysts for the
 Ring-Opening Polymerization of l-Lactide
;
_journal_name_full 'Inorganic Chemistry'
_journal_page_first 9416
_journal_page_last 9425
_journal_paper_doi 10.1021/ic1011154
_journal_volume 49
_journal_year 2010
_chemical_formula_moiety 'C54 H61 Na O4'
_chemical_formula_sum 'C54 H61 Na O4'
_chemical_formula_weight 797.02
_chemical_name_systematic
; 
 ? 
;
_space_group_IT_number 14
_symmetry_cell_setting monoclinic
_symmetry_space_group_name_Hall '-P 2ybc'
_symmetry_space_group_name_H-M 'P 1 21/c 1'
_atom_sites_solution_hydrogens geom
_atom_sites_solution_primary direct
_atom_sites_solution_secondary difmap
_audit_creation_method SHELXL-97
_cell_angle_alpha 90.00
_cell_angle_beta 93.089(2)
_cell_angle_gamma 90.00
_cell_formula_units_Z 4
_cell_length_a 12.7587(12)
_cell_length_b 16.6797(14)
_cell_length_c 22.181(2)
_cell_measurement_reflns_used 3069
_cell_measurement_temperature 293(2)
_cell_measurement_theta_max 21.20
_cell_measurement_theta_min 2.371
_cell_volume 4713.5(7)
_computing_cell_refinement 'Bruker SMART'
_computing_data_collection 'Bruker SMART'
_computing_data_reduction 'Bruker SHELXTL'
_computing_molecular_graphics 'Bruker SHELXTL'
_computing_publication_material 'Bruker SHELXTL'
_computing_structure_refinement 'SHELXL-97 (Sheldrick, 1997)'
_computing_structure_solution 'SHELXS-97 (Sheldrick, 1990)'
_diffrn_ambient_temperature 293(2)
_diffrn_measured_fraction_theta_full 0.998
_diffrn_measured_fraction_theta_max 0.998
_diffrn_measurement_device_type 'Bruker SMART 1000 CCD'
_diffrn_measurement_method '\f and \w scans'
_diffrn_radiation_monochromator graphite
_diffrn_radiation_source 'fine-focus sealed tube'
_diffrn_radiation_type MoK\a
_diffrn_radiation_wavelength 0.71073
_diffrn_reflns_av_R_equivalents 0.0799
_diffrn_reflns_av_sigmaI/netI 0.1040
_diffrn_reflns_limit_h_max 14
_diffrn_reflns_limit_h_min -15
_diffrn_reflns_limit_k_max 13
_diffrn_reflns_limit_k_min -20
_diffrn_reflns_limit_l_max 25
_diffrn_reflns_limit_l_min -27
_diffrn_reflns_number 25768
_diffrn_reflns_theta_full 26.02
_diffrn_reflns_theta_max 26.02
_diffrn_reflns_theta_min 1.84
_exptl_absorpt_coefficient_mu 0.077
_exptl_absorpt_correction_T_max 1.0000
_exptl_absorpt_correction_T_min 0.4517
_exptl_absorpt_correction_type multi-scan
_exptl_absorpt_process_details 'SADABS, Sheldrick (1996)'
_exptl_crystal_colour colorless
_exptl_crystal_density_diffrn 1.123
_exptl_crystal_density_method 'not measured'
_exptl_crystal_description block
_exptl_crystal_F_000 1712
_exptl_crystal_size_max 0.12
_exptl_crystal_size_mid 0.11
_exptl_crystal_size_min 0.10
_refine_diff_density_max 0.635
_refine_diff_density_min -0.245
_refine_diff_density_rms 0.050
_refine_ls_extinction_coef 0.0021(4)
_refine_ls_extinction_expression Fc^*^=kFc[1+0.001xFc^2^\l^3^/sin(2\q)]^-1/4^
_refine_ls_extinction_method SHELXL
_refine_ls_goodness_of_fit_ref 1.003
_refine_ls_hydrogen_treatment mixed
_refine_ls_matrix_type full
_refine_ls_number_parameters 546
_refine_ls_number_reflns 9279
_refine_ls_number_restraints 0
_refine_ls_restrained_S_all 1.003
_refine_ls_R_factor_all 0.1791
_refine_ls_R_factor_gt 0.0648
_refine_ls_shift/su_max 0.000
_refine_ls_shift/su_mean 0.000
_refine_ls_structure_factor_coef Fsqd
_refine_ls_weighting_details 'calc w=1/[\s^2^(Fo^2^)+(0.0750P)^2^+0.0000P] where P=(Fo^2^+2Fc^2^)/3'
_refine_ls_weighting_scheme calc
_refine_ls_wR_factor_gt 0.1578
_refine_ls_wR_factor_ref 0.1943
_reflns_number_gt 3395
_reflns_number_total 9279
_reflns_threshold_expression >2sigma(I)
_cod_data_source_file ic1011154_si_004.cif
_cod_data_source_block hy11m
_cod_original_cell_volume 4713.4(7)
_cod_database_code 4316781

loop_
_symmetry_equiv_pos_as_xyz
'x, y, z'
'-x, y+1/2, -z+1/2'
'-x, -y, -z'
'x, -y-1/2, z-1/2'

loop_
_atom_site_label
_atom_site_type_symbol
_atom_site_fract_x
_atom_site_fract_y
_atom_site_fract_z
_atom_site_U_iso_or_equiv
_atom_site_adp_type
_atom_site_occupancy
_atom_site_symmetry_multiplicity
_atom_site_calc_flag
_atom_site_refinement_flags
_atom_site_disorder_assembly
_atom_site_disorder_group
Na Na 0.18591(10) 0.53596(8) 0.02623(6) 0.0621(4) Uani 1 1 d . . .
O1 O 0.1324(2) 0.40634(13) 0.00759(9) 0.0539(6) Uani 1 1 d . . .
O2 O 0.09983(16) 0.51333(13) 0.11651(9) 0.0539(6) Uani 1 1 d . . .
O3 O 0.05404(17) 0.62641(12) 0.00724(8) 0.0535(6) Uani 1 1 d . . .
O4 O 0.3333(2) 0.5791(2) 0.08854(11) 0.0853(8) Uani 1 1 d . . .
C1 C 0.1863(3) 0.3674(2) 0.05242(14) 0.0533(9) Uani 1 1 d . . .
C2 C 0.2739(3) 0.3214(2) 0.03965(14) 0.0611(10) Uani 1 1 d . . .
C3 C 0.3308(3) 0.2849(2) 0.08755(17) 0.0863(13) Uani 1 1 d . . .
H3A H 0.3882 0.2533 0.0791 0.104 Uiso 1 1 calc R . .
C4 C 0.3051(3) 0.2939(3) 0.14806(16) 0.0857(13) Uani 1 1 d . . .
C5 C 0.2186(3) 0.3396(2) 0.15892(16) 0.0735(11) Uani 1 1 d . . .
H5A H 0.1989 0.3455 0.1984 0.088 Uiso 1 1 calc R . .
C6 C 0.1598(3) 0.37723(19) 0.11288(14) 0.0552(9) Uani 1 1 d . . .
C7 C 0.0708(3) 0.4313(2) 0.12689(14) 0.0575(9) Uani 1 1 d . . .
H7A H 0.0092 0.4176 0.1015 0.069 Uiso 1 1 calc R . .
H7B H 0.0539 0.4244 0.1687 0.069 Uiso 1 1 calc R . .
C8 C 0.0132(3) 0.5663(2) 0.12255(14) 0.0552(9) Uani 1 1 d . . .
H8A H -0.0131 0.5612 0.1626 0.066 Uiso 1 1 calc R . .
H8B H -0.0431 0.5525 0.0932 0.066 Uiso 1 1 calc R . .
C9 C 0.0484(2) 0.6506(2) 0.11253(13) 0.0510(8) Uani 1 1 d . . .
C10 C 0.0634(3) 0.7032(2) 0.16176(14) 0.0603(10) Uani 1 1 d . . .
H10A H 0.0517 0.6843 0.2003 0.072 Uiso 1 1 calc R . .
C11 C 0.0945(3) 0.7809(2) 0.15522(14) 0.0614(10) Uani 1 1 d . . .
C12 C 0.1115(3) 0.8065(2) 0.09657(15) 0.0652(10) Uani 1 1 d . . .
H12A H 0.1307 0.8597 0.0911 0.078 Uiso 1 1 calc R . .
C13 C 0.1016(3) 0.7576(2) 0.04588(13) 0.0552(9) Uani 1 1 d . . .
C14 C 0.0676(2) 0.6783(2) 0.05411(13) 0.0509(8) Uani 1 1 d . . .
C15 C 0.3022(3) 0.3084(2) -0.02634(15) 0.0615(10) Uani 1 1 d . . .
C16 C 0.2193(3) 0.2522(2) -0.05574(17) 0.0833(12) Uani 1 1 d . . .
H16A H 0.1511 0.2760 -0.0535 0.125 Uiso 1 1 calc R . .
H16B H 0.2210 0.2018 -0.0348 0.125 Uiso 1 1 calc R . .
H16C H 0.2340 0.2437 -0.0973 0.125 Uiso 1 1 calc R . .
C17 C 0.4106(3) 0.2674(3) -0.03088(18) 0.0947(14) Uani 1 1 d . . .
H17A H 0.4248 0.2602 -0.0726 0.142 Uiso 1 1 calc R . .
H17B H 0.4099 0.2161 -0.0112 0.142 Uiso 1 1 calc R . .
H17C H 0.4642 0.3004 -0.0116 0.142 Uiso 1 1 calc R . .
C18 C 0.3081(3) 0.3885(2) -0.05859(14) 0.0565(9) Uani 1 1 d . . .
C19 C 0.3615(3) 0.4522(3) -0.03220(19) 0.0706(12) Uani 1 1 d . . .
C20 C 0.3670(3) 0.5268(3) -0.0587(2) 0.0803(12) Uani 1 1 d . . .
C21 C 0.3200(3) 0.5387(3) -0.1151(2) 0.0870(13) Uani 1 1 d . . .
H21A H 0.3224 0.5887 -0.1336 0.104 Uiso 1 1 calc R . .
C22 C 0.2695(3) 0.4757(3) -0.14369(18) 0.0869(13) Uani 1 1 d . . .
H22A H 0.2390 0.4829 -0.1824 0.104 Uiso 1 1 calc R . .
C23 C 0.2629(3) 0.4022(2) -0.11646(15) 0.0709(11) Uani 1 1 d . . .
H23A H 0.2277 0.3607 -0.1369 0.085 Uiso 1 1 calc R . .
C24 C 0.3777(5) 0.2601(4) 0.2008(2) 0.131(2) Uani 1 1 d . . .
C25 C 0.3264(5) 0.2473(4) 0.2555(2) 0.197(4) Uani 1 1 d . . .
H25A H 0.2748 0.2058 0.2495 0.295 Uiso 1 1 calc R . .
H25B H 0.2928 0.2959 0.2671 0.295 Uiso 1 1 calc R . .
H25C H 0.3772 0.2315 0.2867 0.295 Uiso 1 1 calc R . .
C26 C 0.4642(6) 0.3322(4) 0.2179(3) 0.223(4) Uani 1 1 d . . .
H26A H 0.5114 0.3146 0.2504 0.335 Uiso 1 1 calc R . .
H26B H 0.4279 0.3794 0.2300 0.335 Uiso 1 1 calc R . .
H26C H 0.5032 0.3441 0.1832 0.335 Uiso 1 1 calc R . .
C27 C 0.4388(4) 0.1902(4) 0.17933(18) 0.0840(13) Uani 1 1 d . . .
C28 C 0.5422(7) 0.1951(5) 0.1661(3) 0.159(3) Uani 1 1 d . . .
H28A H 0.5756 0.2444 0.1711 0.191 Uiso 1 1 calc R . .
C29 C 0.6053(10) 0.1261(12) 0.1439(6) 0.267(10) Uani 1 1 d . . .
H29A H 0.6752 0.1271 0.1340 0.321 Uiso 1 1 calc R . .
C30 C 0.5434(11) 0.0653(10) 0.1414(5) 0.229(9) Uani 1 1 d . . .
H30A H 0.5765 0.0200 0.1270 0.275 Uiso 1 1 calc R . .
C31 C 0.4411(11) 0.0494(7) 0.1542(4) 0.199(4) Uani 1 1 d . . .
H31A H 0.4085 -0.0004 0.1511 1.0(3) Uiso 1 1 calc R . .
C32 C 0.3963(6) 0.1174(6) 0.1720(3) 0.156(3) Uani 1 1 d . . .
H32A H 0.3258 0.1135 0.1804 0.188 Uiso 1 1 calc R . .
C33 C 0.1153(3) 0.8394(2) 0.20783(15) 0.0702(11) Uani 1 1 d . . .
C34 C 0.0982(4) 0.8006(2) 0.26922(15) 0.0949(14) Uani 1 1 d . . .
H34A H 0.0259 0.7853 0.2711 0.142 Uiso 1 1 calc R . .
H34B H 0.1160 0.8382 0.3009 0.142 Uiso 1 1 calc R . .
H34C H 0.1419 0.7540 0.2741 0.142 Uiso 1 1 calc R . .
C35 C 0.2326(4) 0.8634(3) 0.20895(19) 0.1097(16) Uani 1 1 d . . .
H35A H 0.2476 0.8879 0.1712 0.164 Uiso 1 1 calc R . .
H35B H 0.2754 0.8165 0.2152 0.164 Uiso 1 1 calc R . .
H35C H 0.2476 0.9008 0.2412 0.164 Uiso 1 1 calc R . .
C36 C 0.0437(4) 0.9108(3) 0.20059(14) 0.0721(11) Uani 1 1 d . . .
C37 C 0.0766(4) 0.9892(3) 0.20282(17) 0.1012(15) Uani 1 1 d . . .
H37A H 0.1481 1.0000 0.2079 0.121 Uiso 1 1 calc R . .
C38 C 0.0062(8) 1.0527(4) 0.1977(2) 0.140(3) Uani 1 1 d . . .
H38A H 0.0308 1.1052 0.1982 0.167 Uiso 1 1 calc R . .
C39 C -0.0990(8) 1.0378(5) 0.1920(3) 0.146(3) Uani 1 1 d . . .
H39A H -0.1466 1.0801 0.1905 0.175 Uiso 1 1 calc R . .
C40 C -0.1335(5) 0.9618(5) 0.1885(2) 0.128(2) Uani 1 1 d . . .
H40A H -0.2051 0.9516 0.1833 0.153 Uiso 1 1 calc R . .
C41 C -0.0636(5) 0.8986(3) 0.19256(18) 0.0965(14) Uani 1 1 d . . .
H41A H -0.0892 0.8465 0.1898 0.116 Uiso 1 1 calc R . .
C42 C 0.1242(3) 0.7906(2) -0.01734(15) 0.0700(11) Uani 1 1 d . . .
C43 C 0.1929(4) 0.7322(2) -0.05259(18) 0.1107(17) Uani 1 1 d . . .
H43A H 0.2597 0.7255 -0.0311 0.166 Uiso 1 1 calc R . .
H43B H 0.2033 0.7537 -0.0920 0.166 Uiso 1 1 calc R . .
H43C H 0.1584 0.6812 -0.0565 0.166 Uiso 1 1 calc R . .
C44 C 0.0174(4) 0.8004(3) -0.05266(18) 0.1208(18) Uani 1 1 d . . .
H44A H -0.0260 0.8365 -0.0314 0.181 Uiso 1 1 calc R . .
H44B H -0.0166 0.7491 -0.0565 0.181 Uiso 1 1 calc R . .
H44C H 0.0283 0.8215 -0.0921 0.181 Uiso 1 1 calc R . .
C45 C 0.1832(4) 0.8701(3) -0.01152(16) 0.0778(12) Uani 1 1 d . . .
C46 C 0.2866(5) 0.8712(3) 0.0110(2) 0.1083(16) Uani 1 1 d . . .
H46A H 0.3194 0.8232 0.0221 0.130 Uiso 1 1 calc R . .
C47 C 0.3429(5) 0.9434(5) 0.0174(3) 0.144(2) Uani 1 1 d . . .
H47A H 0.4121 0.9429 0.0329 0.173 Uiso 1 1 calc R . .
C48 C 0.2961(8) 1.0141(5) 0.0010(4) 0.180(4) Uani 1 1 d . . .
H48A H 0.3330 1.0621 0.0049 0.216 Uiso 1 1 calc R . .
C49 C 0.1959(8) 1.0135(4) -0.0211(3) 0.172(3) Uani 1 1 d . . .
H49A H 0.1635 1.0617 -0.0321 0.207 Uiso 1 1 calc R . .
C50 C 0.1401(5) 0.9429(3) -0.0276(2) 0.1152(17) Uani 1 1 d . . .
H50A H 0.0711 0.9447 -0.0434 0.138 Uiso 1 1 calc R . .
C51 C 0.3419(4) 0.6559(3) 0.1160(3) 0.1164(17) Uani 1 1 d . . .
H51A H 0.2762 0.6849 0.1103 0.140 Uiso 1 1 calc R . .
H51B H 0.3968 0.6870 0.0984 0.140 Uiso 1 1 calc R . .
C52 C 0.3673(7) 0.6423(5) 0.1802(3) 0.251(5) Uani 1 1 d . . .
H52A H 0.4260 0.6758 0.1940 0.301 Uiso 1 1 calc R . .
H52B H 0.3075 0.6553 0.2036 0.301 Uiso 1 1 calc R . .
C53 C 0.3936(7) 0.5606(5) 0.1872(3) 0.238(5) Uani 1 1 d . . .
H53A H 0.4658 0.5551 0.2027 0.285 Uiso 1 1 calc R . .
H53B H 0.3484 0.5352 0.2153 0.285 Uiso 1 1 calc R . .
C54 C 0.3802(4) 0.5247(3) 0.1300(2) 0.1137(16) Uani 1 1 d . . .
H54A H 0.3362 0.4775 0.1326 0.136 Uiso 1 1 calc R . .
H54B H 0.4478 0.5080 0.1164 0.136 Uiso 1 1 calc R . .
H2' H 0.061(3) 0.395(2) 0.0026(18) 0.102(15) Uiso 1 1 d . . .
H19A H 0.397(2) 0.4452(17) 0.0036(15) 0.062(10) Uiso 1 1 d . . .
H20A H 0.408(3) 0.573(2) -0.0345(16) 0.090(12) Uiso 1 1 d . . .

loop_
_atom_site_aniso_label
_atom_site_aniso_U_11
_atom_site_aniso_U_22
_atom_site_aniso_U_33
_atom_site_aniso_U_23
_atom_site_aniso_U_13
_atom_site_aniso_U_12
Na 0.0619(8) 0.0760(10) 0.0487(8) 0.0013(7) 0.0073(6) -0.0056(7)
O1 0.0506(16) 0.0738(17) 0.0370(13) 0.0040(11) -0.0020(11) 0.0018(12)
O2 0.0541(14) 0.0645(17) 0.0437(13) 0.0052(11) 0.0072(10) -0.0013(12)
O3 0.0668(16) 0.0613(15) 0.0322(12) -0.0065(10) 0.0006(10) -0.0066(11)
O4 0.0834(19) 0.117(3) 0.0550(17) -0.0110(17) -0.0029(14) -0.0045(17)
C1 0.059(2) 0.065(2) 0.0358(19) 0.0077(17) -0.0009(16) -0.0007(18)
C2 0.073(3) 0.072(3) 0.038(2) 0.0090(17) 0.0041(18) 0.013(2)
C3 0.092(3) 0.111(3) 0.056(3) 0.019(2) 0.010(2) 0.041(2)
C4 0.109(3) 0.106(3) 0.042(2) 0.023(2) 0.001(2) 0.035(3)
C5 0.093(3) 0.086(3) 0.042(2) 0.0189(19) 0.008(2) 0.017(2)
C6 0.066(2) 0.061(2) 0.039(2) 0.0069(17) 0.0042(17) 0.0023(19)
C7 0.066(2) 0.071(3) 0.0361(19) 0.0070(17) 0.0098(16) -0.007(2)
C8 0.056(2) 0.074(3) 0.0368(19) 0.0032(17) 0.0100(16) -0.001(2)
C9 0.059(2) 0.059(2) 0.0353(19) -0.0007(16) 0.0055(15) -0.0019(17)
C10 0.072(2) 0.075(3) 0.0346(19) -0.0026(18) 0.0076(17) 0.004(2)
C11 0.085(3) 0.064(3) 0.0350(19) -0.0081(18) 0.0021(17) -0.001(2)
C12 0.094(3) 0.057(2) 0.044(2) -0.0029(17) 0.0037(19) -0.0071(19)
C13 0.072(2) 0.061(2) 0.0324(18) -0.0029(17) 0.0025(16) -0.0102(19)
C14 0.056(2) 0.062(2) 0.0349(19) -0.0044(17) -0.0009(15) -0.0004(17)
C15 0.070(3) 0.072(3) 0.043(2) -0.0003(19) 0.0067(18) 0.013(2)
C16 0.111(3) 0.078(3) 0.062(3) -0.002(2) 0.016(2) 0.004(2)
C17 0.090(3) 0.127(4) 0.069(3) 0.009(2) 0.017(2) 0.045(3)
C18 0.051(2) 0.083(3) 0.0363(19) -0.0028(19) 0.0049(16) 0.0056(19)
C19 0.061(3) 0.108(4) 0.043(2) 0.003(2) -0.001(2) -0.002(2)
C20 0.075(3) 0.095(4) 0.073(3) -0.003(3) 0.017(2) -0.017(3)
C21 0.091(3) 0.095(4) 0.076(3) 0.026(3) 0.017(3) -0.001(3)
C22 0.098(3) 0.111(4) 0.051(3) 0.024(3) -0.002(2) -0.005(3)
C23 0.082(3) 0.090(3) 0.040(2) 0.001(2) 0.0018(19) -0.001(2)
C24 0.151(5) 0.170(5) 0.070(3) 0.037(3) 0.003(3) 0.089(5)
C25 0.229(7) 0.288(8) 0.079(4) 0.092(5) 0.060(4) 0.165(6)
C26 0.251(9) 0.180(7) 0.220(8) 0.014(6) -0.157(7) 0.003(6)
C27 0.071(3) 0.123(5) 0.056(3) 0.031(3) -0.006(2) 0.015(3)
C28 0.139(7) 0.243(9) 0.093(5) 0.057(5) -0.011(4) 0.013(6)
C29 0.135(10) 0.57(3) 0.098(6) 0.100(12) 0.012(7) 0.122(12)
C30 0.192(13) 0.41(2) 0.084(5) 0.023(10) 0.020(8) 0.198(15)
C31 0.280(13) 0.170(8) 0.144(7) -0.029(6) -0.015(8) 0.042(9)
C32 0.178(7) 0.166(7) 0.123(6) 0.001(5) -0.025(5) -0.015(7)
C33 0.096(3) 0.074(3) 0.040(2) -0.0123(19) 0.0002(19) 0.004(2)
C34 0.153(4) 0.092(3) 0.038(2) -0.011(2) -0.004(2) 0.026(3)
C35 0.114(4) 0.130(4) 0.082(3) -0.045(3) -0.017(3) -0.004(3)
C36 0.114(4) 0.071(3) 0.031(2) -0.0066(18) 0.004(2) 0.011(3)
C37 0.167(5) 0.080(4) 0.054(3) -0.010(2) -0.013(3) 0.016(4)
C38 0.260(9) 0.094(5) 0.062(3) -0.006(3) -0.015(5) 0.037(6)
C39 0.228(9) 0.140(7) 0.067(4) 0.005(4) -0.008(5) 0.086(7)
C40 0.152(5) 0.141(5) 0.089(4) 0.001(4) 0.003(3) 0.051(5)
C41 0.124(4) 0.100(4) 0.066(3) 0.008(2) 0.015(3) 0.034(4)
C42 0.111(3) 0.062(3) 0.038(2) 0.0017(18) 0.005(2) -0.024(2)
C43 0.181(5) 0.095(3) 0.061(3) -0.022(2) 0.059(3) -0.044(3)
C44 0.166(5) 0.125(4) 0.066(3) 0.040(3) -0.046(3) -0.049(3)
C45 0.125(4) 0.067(3) 0.042(2) -0.001(2) 0.010(2) -0.020(3)
C46 0.128(5) 0.118(4) 0.080(3) -0.013(3) 0.017(3) -0.038(4)
C47 0.169(6) 0.151(6) 0.115(5) -0.032(5) 0.025(4) -0.094(6)
C48 0.288(12) 0.106(6) 0.148(7) -0.001(5) 0.015(7) -0.098(8)
C49 0.297(11) 0.075(5) 0.145(7) -0.004(4) 0.012(7) -0.060(6)
C50 0.177(5) 0.077(4) 0.091(4) 0.005(3) -0.001(3) -0.018(4)
C51 0.102(4) 0.108(4) 0.136(5) 0.000(4) -0.021(3) -0.025(3)
C52 0.401(13) 0.171(7) 0.159(7) -0.078(5) -0.184(8) 0.101(7)
C53 0.401(13) 0.210(8) 0.091(5) -0.063(5) -0.090(6) 0.131(8)
C54 0.109(4) 0.130(4) 0.099(4) -0.016(3) -0.026(3) 0.006(3)

loop_
_atom_type_symbol
_atom_type_description
_atom_type_scat_dispersion_real
_atom_type_scat_dispersion_imag
_atom_type_scat_source
C C 0.0033 0.0016 'International Tables Vol C Tables 4.2.6.8 and 6.1.1.4'
H H 0.0000 0.0000 'International Tables Vol C Tables 4.2.6.8 and 6.1.1.4'
O O 0.0106 0.0060 'International Tables Vol C Tables 4.2.6.8 and 6.1.1.4'
Na Na 0.0362 0.0249 'International Tables Vol C Tables 4.2.6.8 and 6.1.1.4'

loop_
_geom_angle_atom_site_label_1
_geom_angle_atom_site_label_2
_geom_angle_atom_site_label_3
_geom_angle
_geom_angle_site_symmetry_1
_geom_angle_site_symmetry_3
_geom_angle_publ_flag
O3 Na O1 112.33(9) . . ?
O3 Na O2 83.70(8) . . ?
O1 Na O2 81.68(8) . . ?
O3 Na O4 117.25(11) . . ?
O1 Na O4 127.28(11) . . ?
O2 Na O4 86.86(9) . . ?
O3 Na C1 132.70(10) . . ?
O1 Na C1 27.42(8) . . ?
O2 Na C1 70.63(9) . . ?
O4 Na C1 100.70(11) . . ?
O3 Na C14 27.19(7) . . ?
O1 Na C14 131.01(10) . . ?
O2 Na C14 71.28(9) . . ?
O4 Na C14 91.86(10) . . ?
C1 Na C14 138.98(10) . . ?
O3 Na C19 142.20(11) . . ?
O1 Na C19 72.84(11) . . ?
O2 Na C19 133.18(12) . . ?
O4 Na C19 78.85(11) . . ?
C1 Na C19 68.72(12) . . ?
C14 Na C19 152.28(12) . . ?
O3 Na C20 119.51(12) . . ?
O1 Na C20 93.96(12) . . ?
O2 Na C20 155.90(12) . . ?
O4 Na C20 76.94(11) . . ?
C1 Na C20 94.72(12) . . ?
C14 Na C20 126.23(13) . . ?
C19 Na C20 26.31(10) . . ?
C1 O1 Na 100.73(19) . . ?
C1 O1 H2' 117(2) . . ?
Na O1 H2' 119(2) . . ?
C8 O2 C7 111.5(2) . . ?
C8 O2 Na 112.22(17) . . ?
C7 O2 Na 114.98(17) . . ?
C14 O3 Na 102.57(18) . . ?
C54 O4 C51 106.4(3) . . ?
C54 O4 Na 118.7(3) . . ?
C51 O4 Na 124.1(3) . . ?
O1 C1 C2 119.9(3) . . ?
O1 C1 C6 120.5(3) . . ?
C2 C1 C6 119.5(3) . . ?
O1 C1 Na 51.85(15) . . ?
C2 C1 Na 119.3(2) . . ?
C6 C1 Na 94.6(2) . . ?
C3 C2 C1 118.3(3) . . ?
C3 C2 C15 121.6(3) . . ?
C1 C2 C15 120.0(3) . . ?
C2 C3 C4 122.8(4) . . ?
C2 C3 H3A 118.6 . . ?
C4 C3 H3A 118.6 . . ?
C5 C4 C3 117.2(3) . . ?
C5 C4 C24 121.4(4) . . ?
C3 C4 C24 121.2(4) . . ?
C4 C5 C6 122.1(3) . . ?
C4 C5 H5A 119.0 . . ?
C6 C5 H5A 119.0 . . ?
C5 C6 C1 120.0(3) . . ?
C5 C6 C7 120.5(3) . . ?
C1 C6 C7 119.5(3) . . ?
O2 C7 C6 109.6(3) . . ?
O2 C7 H7A 109.7 . . ?
C6 C7 H7A 109.7 . . ?
O2 C7 H7B 109.7 . . ?
C6 C7 H7B 109.7 . . ?
H7A C7 H7B 108.2 . . ?
O2 C8 C9 109.1(3) . . ?
O2 C8 H8A 109.9 . . ?
C9 C8 H8A 109.9 . . ?
O2 C8 H8B 109.9 . . ?
C9 C8 H8B 109.9 . . ?
H8A C8 H8B 108.3 . . ?
C10 C9 C14 119.1(3) . . ?
C10 C9 C8 120.0(3) . . ?
C14 C9 C8 120.8(3) . . ?
C11 C10 C9 122.5(3) . . ?
C11 C10 H10A 118.7 . . ?
C9 C10 H10A 118.7 . . ?
C10 C11 C12 116.7(3) . . ?
C10 C11 C33 124.3(3) . . ?
C12 C11 C33 119.0(3) . . ?
C13 C12 C11 124.2(3) . . ?
C13 C12 H12A 117.9 . . ?
C11 C12 H12A 117.9 . . ?
C12 C13 C14 117.5(3) . . ?
C12 C13 C42 120.8(3) . . ?
C14 C13 C42 121.7(3) . . ?
O3 C14 C9 118.3(3) . . ?
O3 C14 C13 121.9(3) . . ?
C9 C14 C13 119.8(3) . . ?
O3 C14 Na 50.24(14) . . ?
C9 C14 Na 92.7(2) . . ?
C13 C14 Na 125.1(2) . . ?
C18 C15 C16 112.8(3) . . ?
C18 C15 C2 110.1(3) . . ?
C16 C15 C2 107.3(3) . . ?
C18 C15 C17 106.9(3) . . ?
C16 C15 C17 107.4(3) . . ?
C2 C15 C17 112.3(3) . . ?
C15 C16 H16A 109.5 . . ?
C15 C16 H16B 109.5 . . ?
H16A C16 H16B 109.5 . . ?
C15 C16 H16C 109.5 . . ?
H16A C16 H16C 109.5 . . ?
H16B C16 H16C 109.5 . . ?
C15 C17 H17A 109.5 . . ?
C15 C17 H17B 109.5 . . ?
H17A C17 H17B 109.5 . . ?
C15 C17 H17C 109.5 . . ?
H17A C17 H17C 109.5 . . ?
H17B C17 H17C 109.5 . . ?
C19 C18 C23 115.8(4) . . ?
C19 C18 C15 121.0(3) . . ?
C23 C18 C15 123.2(3) . . ?
C18 C19 C20 123.4(4) . . ?
C18 C19 Na 100.3(2) . . ?
C20 C19 Na 79.6(2) . . ?
C18 C19 H19A 119(2) . . ?
C20 C19 H19A 117(2) . . ?
Na C19 H19A 92(2) . . ?
C21 C20 C19 119.3(4) . . ?
C21 C20 Na 104.3(3) . . ?
C19 C20 Na 74.1(2) . . ?
C21 C20 H20A 123(2) . . ?
C19 C20 H20A 118(2) . . ?
Na C20 H20A 91.2(19) . . ?
C22 C21 C20 118.8(4) . . ?
C22 C21 H21A 120.6 . . ?
C20 C21 H21A 120.6 . . ?
C21 C22 C23 121.4(4) . . ?
C21 C22 H22A 119.3 . . ?
C23 C22 H22A 119.3 . . ?
C22 C23 C18 121.2(4) . . ?
C22 C23 H23A 119.4 . . ?
C18 C23 H23A 119.4 . . ?
C25 C24 C27 115.1(5) . . ?
C25 C24 C4 114.3(5) . . ?
C27 C24 C4 110.1(4) . . ?
C25 C24 C26 104.1(6) . . ?
C27 C24 C26 106.6(5) . . ?
C4 C24 C26 105.7(4) . . ?
C24 C25 H25A 109.5 . . ?
C24 C25 H25B 109.5 . . ?
H25A C25 H25B 109.5 . . ?
C24 C25 H25C 109.5 . . ?
H25A C25 H25C 109.5 . . ?
H25B C25 H25C 109.5 . . ?
C24 C26 H26A 109.5 . . ?
C24 C26 H26B 109.5 . . ?
H26A C26 H26B 109.5 . . ?
C24 C26 H26C 109.5 . . ?
H26A C26 H26C 109.5 . . ?
H26B C26 H26C 109.5 . . ?
C32 C27 C28 114.7(6) . . ?
C32 C27 C24 122.1(7) . . ?
C28 C27 C24 123.1(7) . . ?
C27 C28 C29 124.3(9) . . ?
C27 C28 H28A 117.8 . . ?
C29 C28 H28A 117.8 . . ?
C30 C29 C28 106.2(12) . . ?
C30 C29 H29A 126.9 . . ?
C28 C29 H29A 126.9 . . ?
C29 C30 C31 137.0(16) . . ?
C29 C30 H30A 111.5 . . ?
C31 C30 H30A 111.5 . . ?
C32 C31 C30 108.8(11) . . ?
C32 C31 H31A 125.6 . . ?
C30 C31 H31A 125.6 . . ?
C31 C32 C27 128.9(10) . . ?
C31 C32 H32A 115.5 . . ?
C27 C32 H32A 115.5 . . ?
C36 C33 C11 110.1(3) . . ?
C36 C33 C34 108.3(3) . . ?
C11 C33 C34 112.3(3) . . ?
C36 C33 C35 112.2(4) . . ?
C11 C33 C35 107.7(3) . . ?
C34 C33 C35 106.2(3) . . ?
C33 C34 H34A 109.5 . . ?
C33 C34 H34B 109.5 . . ?
H34A C34 H34B 109.5 . . ?
C33 C34 H34C 109.5 . . ?
H34A C34 H34C 109.5 . . ?
H34B C34 H34C 109.5 . . ?
C33 C35 H35A 109.5 . . ?
C33 C35 H35B 109.5 . . ?
H35A C35 H35B 109.5 . . ?
C33 C35 H35C 109.5 . . ?
H35A C35 H35C 109.5 . . ?
H35B C35 H35C 109.5 . . ?
C37 C36 C41 116.2(4) . . ?
C37 C36 C33 124.5(5) . . ?
C41 C36 C33 119.2(4) . . ?
C36 C37 C38 121.9(6) . . ?
C36 C37 H37A 119.1 . . ?
C38 C37 H37A 119.1 . . ?
C39 C38 C37 119.9(7) . . ?
C39 C38 H38A 120.1 . . ?
C37 C38 H38A 120.1 . . ?
C40 C39 C38 119.6(7) . . ?
C40 C39 H39A 120.2 . . ?
C38 C39 H39A 120.2 . . ?
C39 C40 C41 120.5(7) . . ?
C39 C40 H40A 119.7 . . ?
C41 C40 H40A 119.7 . . ?
C40 C41 C36 121.9(5) . . ?
C40 C41 H41A 119.1 . . ?
C36 C41 H41A 119.1 . . ?
C45 C42 C44 111.7(3) . . ?
C45 C42 C13 110.3(3) . . ?
C44 C42 C13 107.2(3) . . ?
C45 C42 C43 107.4(3) . . ?
C44 C42 C43 108.5(3) . . ?
C13 C42 C43 111.8(3) . . ?
C42 C43 H43A 109.5 . . ?
C42 C43 H43B 109.5 . . ?
H43A C43 H43B 109.5 . . ?
C42 C43 H43C 109.5 . . ?
H43A C43 H43C 109.5 . . ?
H43B C43 H43C 109.5 . . ?
C42 C44 H44A 109.5 . . ?
C42 C44 H44B 109.5 . . ?
H44A C44 H44B 109.5 . . ?
C42 C44 H44C 109.5 . . ?
H44A C44 H44C 109.5 . . ?
H44B C44 H44C 109.5 . . ?
C50 C45 C46 116.3(4) . . ?
C50 C45 C42 123.8(5) . . ?
C46 C45 C42 119.9(4) . . ?
C45 C46 C47 121.3(6) . . ?
C45 C46 H46A 119.3 . . ?
C47 C46 H46A 119.3 . . ?
C48 C47 C46 120.0(7) . . ?
C48 C47 H47A 120.0 . . ?
C46 C47 H47A 120.0 . . ?
C49 C48 C47 119.0(8) . . ?
C49 C48 H48A 120.5 . . ?
C47 C48 H48A 120.5 . . ?
C48 C49 C50 121.3(8) . . ?
C48 C49 H49A 119.3 . . ?
C50 C49 H49A 119.3 . . ?
C45 C50 C49 122.0(6) . . ?
C45 C50 H50A 119.0 . . ?
C49 C50 H50A 119.0 . . ?
O4 C51 C52 106.6(4) . . ?
O4 C51 H51A 110.4 . . ?
C52 C51 H51A 110.4 . . ?
O4 C51 H51B 110.4 . . ?
C52 C51 H51B 110.4 . . ?
H51A C51 H51B 108.6 . . ?
C53 C52 C51 107.3(5) . . ?
C53 C52 H52A 110.3 . . ?
C51 C52 H52A 110.3 . . ?
C53 C52 H52B 110.3 . . ?
C51 C52 H52B 110.3 . . ?
H52A C52 H52B 108.5 . . ?
C54 C53 C52 107.2(6) . . ?
C54 C53 H53A 110.3 . . ?
C52 C53 H53A 110.3 . . ?
C54 C53 H53B 110.3 . . ?
C52 C53 H53B 110.3 . . ?
H53A C53 H53B 108.5 . . ?
C53 C54 O4 110.1(5) . . ?
C53 C54 H54A 109.6 . . ?
O4 C54 H54A 109.6 . . ?
C53 C54 H54B 109.6 . . ?
O4 C54 H54B 109.6 . . ?
H54A C54 H54B 108.2 . . ?

loop_
_geom_bond_atom_site_label_1
_geom_bond_atom_site_label_2
_geom_bond_distance
_geom_bond_site_symmetry_2
_geom_bond_publ_flag
Na O3 2.282(2) . ?
Na O1 2.298(3) . ?
Na O2 2.366(2) . ?
Na O4 2.385(3) . ?
Na C1 2.871(3) . ?
Na C14 2.897(4) . ?
Na C19 2.995(4) . ?
Na C20 3.062(4) . ?
O1 C1 1.346(4) . ?
O1 H2' 0.92(4) . ?
O2 C8 1.427(3) . ?
O2 C7 1.439(4) . ?
O3 C14 1.356(3) . ?
O4 C54 1.403(5) . ?
O4 C51 1.420(5) . ?
C1 C2 1.397(4) . ?
C1 C6 1.411(4) . ?
C2 C3 1.394(4) . ?
C2 C15 1.542(4) . ?
C3 C4 1.407(5) . ?
C3 H3A 0.9300 . ?
C4 C5 1.373(5) . ?
C4 C24 1.557(5) . ?
C5 C6 1.385(4) . ?
C5 H5A 0.9300 . ?
C6 C7 1.495(4) . ?
C7 H7A 0.9700 . ?
C7 H7B 0.9700 . ?
C8 C9 1.497(4) . ?
C8 H8A 0.9700 . ?
C8 H8B 0.9700 . ?
C9 C10 1.406(4) . ?
C9 C14 1.409(4) . ?
C10 C11 1.365(4) . ?
C10 H10A 0.9300 . ?
C11 C12 1.397(4) . ?
C11 C33 1.533(5) . ?
C12 C13 1.389(4) . ?
C12 H12A 0.9300 . ?
C13 C14 1.408(4) . ?
C13 C42 1.548(4) . ?
C15 C18 1.519(5) . ?
C15 C16 1.532(5) . ?
C15 C17 1.551(5) . ?
C16 H16A 0.9600 . ?
C16 H16B 0.9600 . ?
C16 H16C 0.9600 . ?
C17 H17A 0.9600 . ?
C17 H17B 0.9600 . ?
C17 H17C 0.9600 . ?
C18 C19 1.375(5) . ?
C18 C23 1.398(4) . ?
C19 C20 1.380(5) . ?
C19 H19A 0.90(3) . ?
C20 C21 1.372(6) . ?
C20 H20A 1.06(4) . ?
C21 C22 1.370(5) . ?
C21 H21A 0.9300 . ?
C22 C23 1.372(5) . ?
C22 H22A 0.9300 . ?
C23 H23A 0.9300 . ?
C24 C25 1.425(6) . ?
C24 C27 1.495(6) . ?
C24 C26 1.661(8) . ?
C25 H25A 0.9600 . ?
C25 H25B 0.9600 . ?
C25 H25C 0.9600 . ?
C26 H26A 0.9600 . ?
C26 H26B 0.9600 . ?
C26 H26C 0.9600 . ?
C27 C32 1.336(8) . ?
C27 C28 1.369(8) . ?
C28 C29 1.503(16) . ?
C28 H28A 0.9300 . ?
C29 C30 1.28(2) . ?
C29 H29A 0.9300 . ?
C30 C31 1.377(13) . ?
C30 H30A 0.9300 . ?
C31 C32 1.340(9) . ?
C31 H31A 0.9300 . ?
C32 H32A 0.9300 . ?
C33 C36 1.503(5) . ?
C33 C34 1.534(5) . ?
C33 C35 1.548(5) . ?
C34 H34A 0.9600 . ?
C34 H34B 0.9600 . ?
C34 H34C 0.9600 . ?
C35 H35A 0.9600 . ?
C35 H35B 0.9600 . ?
C35 H35C 0.9600 . ?
C36 C37 1.374(6) . ?
C36 C41 1.386(6) . ?
C37 C38 1.389(7) . ?
C37 H37A 0.9300 . ?
C38 C39 1.365(8) . ?
C38 H38A 0.9300 . ?
C39 C40 1.344(8) . ?
C39 H39A 0.9300 . ?
C40 C41 1.380(7) . ?
C40 H40A 0.9300 . ?
C41 H41A 0.9300 . ?
C42 C45 1.527(5) . ?
C42 C44 1.543(5) . ?
C42 C43 1.551(5) . ?
C43 H43A 0.9600 . ?
C43 H43B 0.9600 . ?
C43 H43C 0.9600 . ?
C44 H44A 0.9600 . ?
C44 H44B 0.9600 . ?
C44 H44C 0.9600 . ?
C45 C50 1.373(6) . ?
C45 C46 1.384(6) . ?
C46 C47 1.405(6) . ?
C46 H46A 0.9300 . ?
C47 C48 1.363(9) . ?
C47 H47A 0.9300 . ?
C48 C49 1.344(10) . ?
C48 H48A 0.9300 . ?
C49 C50 1.380(7) . ?
C49 H49A 0.9300 . ?
C50 H50A 0.9300 . ?
C51 C52 1.461(7) . ?
C51 H51A 0.9700 . ?
C51 H51B 0.9700 . ?
C52 C53 1.410(8) . ?
C52 H52A 0.9700 . ?
C52 H52B 0.9700 . ?
C53 C54 1.404(7) . ?
C53 H53A 0.9700 . ?
C53 H53B 0.9700 . ?
C54 H54A 0.9700 . ?
C54 H54B 0.9700 . ?
